data_4330982
loop_
_publ_author_name
'Hayato Ikeda'
'Takashi Yoshimura'
'Akitaka Ito'
'Eri Sakuda'
'Noboru Kitamura'
'Tsutomu Takayama'
'Tsutomu Sekine'
'Atsushi Shinohara'

_publ_contact_author_address
; 
Department of Chemistry, Graduate School of Science, 
Osaka University, Toyonaka 560-0043, Japan
;
_publ_contact_author_email tyoshi@chem.sci.osaka-u.ac.jp
_publ_contact_author_name 'Takashi Yoshimura'
_publ_section_title
;
 Photoluminescence Switching with Changes in the Coordination Number and
 Coordinating Volatile Organic Compounds in Tetracyanidonitridorhenium(V)
 and -technetium(V) Complexes
;
_journal_name_full 'Inorganic Chemistry'
_journal_page_first 12065
_journal_page_last 12074
_journal_paper_doi 10.1021/ic202243d
_journal_volume 51
_journal_year 2012
_chemical_formula_sum 'C58 H50 N5 O3 P2 Re'
_chemical_formula_weight 1113.22
_space_group_IT_number 14
_symmetry_cell_setting monoclinic
_symmetry_Int_Tables_number 14
_symmetry_space_group_name_Hall '-P 2yab'
_symmetry_space_group_name_H-M 'P 1 21/a 1'
_cell_angle_alpha 90
_cell_angle_beta 115.2569(7)
_cell_angle_gamma 90
_cell_formula_units_Z 4
_cell_length_a 20.2827(6)
_cell_length_b 13.2697(4)
_cell_length_c 21.7579(7)
_cell_measurement_reflns_used 36349
_cell_measurement_temperature 170.2
_cell_measurement_theta_max 27.4
_cell_measurement_theta_min 3.1
_cell_volume 5296.2(3)
_computing_cell_refinement PROCESS-AUTO
_computing_data_collection PROCESS-AUTO
_computing_data_reduction 'teXsan Ver. 2.0'
_computing_publication_material 'teXsan Ver. 2.0'
_computing_structure_refinement SHELXL97
_computing_structure_solution SIR92
_diffrn_ambient_temperature 170.2
_diffrn_detector_area_resol_mean 10.00
_diffrn_measured_fraction_theta_full 1.0
_diffrn_measured_fraction_theta_max 1.0
_diffrn_measurement_device_type 'Rigaku RAXIS-RAPID Imaging Plate'
_diffrn_measurement_method \w
_diffrn_radiation_type 'Mo K\a'
_diffrn_radiation_wavelength 0.7107
_diffrn_reflns_av_R_equivalents 0.066
_diffrn_reflns_limit_h_max 26
_diffrn_reflns_limit_h_min -26
_diffrn_reflns_limit_k_max 17
_diffrn_reflns_limit_k_min -15
_diffrn_reflns_limit_l_max 28
_diffrn_reflns_limit_l_min -28
_diffrn_reflns_number 51684
_diffrn_reflns_theta_full 27.50
_diffrn_reflns_theta_max 27.45
_exptl_absorpt_coefficient_mu 2.404
_exptl_absorpt_correction_T_max 0.697
_exptl_absorpt_correction_T_min 0.317
_exptl_absorpt_correction_type multi-scan
_exptl_absorpt_process_details '(Higashi, 1995)'
_exptl_crystal_colour yellow
_exptl_crystal_density_diffrn 1.396
_exptl_crystal_description platelet
_exptl_crystal_F_000 2248.00
_exptl_crystal_size_max 0.450
_exptl_crystal_size_mid 0.260
_exptl_crystal_size_min 0.150
_refine_diff_density_max 3.36
_refine_diff_density_min -0.84
_refine_ls_extinction_coef 0.0000
_refine_ls_extinction_expression Fc^*^=kFc[1+0.001xFc^2^\l^3^/sin(2\q)]^-1/4^
_refine_ls_extinction_method SHELXL
_refine_ls_goodness_of_fit_ref 1.069
_refine_ls_hydrogen_treatment noref
_refine_ls_number_parameters 631
_refine_ls_number_reflns 12063
_refine_ls_R_factor_gt 0.0376
_refine_ls_shift/su_max 0.0010
_refine_ls_structure_factor_coef Fsqd
_refine_ls_weighting_details 'w = 1/[\s^2^(Fo^2^) + (0.0402P)^2^+3.7235P] where P=(Fo^2^+2Fc^2^)/3'
_refine_ls_weighting_scheme calc
_refine_ls_wR_factor_ref 0.0920
_reflns_number_gt 10631
_reflns_number_total 12063
_reflns_threshold_expression >2.0sigma(I)
_cod_data_source_file ic202243d_si_002_3.cif
_cod_data_source_block (PPh4)2[ReN(CN)4(EtOH)]
_cod_original_sg_symbol_H-M 'P 21/a '
_cod_original_formula_sum 'C58 H50 N5 O3 P2 Re '
_cod_database_code 4330982

loop_
_symmetry_equiv_pos_as_xyz
x,y,z
1/2-x,1/2+y,-z
-x,-y,-z
1/2+x,1/2-y,z

loop_
_atom_site_label
_atom_site_type_symbol
_atom_site_fract_x
_atom_site_fract_y
_atom_site_fract_z
_atom_site_U_iso_or_equiv
_atom_site_adp_type
_atom_site_occupancy
_atom_site_symmetry_multiplicity
_atom_site_calc_flag
_atom_site_refinement_flags
Re(1) Re 0.44691(1) 0.98730(1) 0.78643(1) 0.02463(5) Uani 1.00 1 d .
P(1) P 0.83433(5) 1.01887(5) 1.00620(4) 0.0259(2) Uani 1.00 1 d .
P(2) P 1.09479(4) 1.02268(6) 1.41253(4) 0.0275(2) Uani 1.00 1 d .
O(1) O 0.4362(2) 0.9539(2) 0.6693(1) 0.0498(6) Uani 1.00 1 d .
O(2) O 0.5320(2) 1.0330(3) 0.6227(2) 0.0603(8) Uani 1.00 1 d .
O(3) O 0.6463(2) 1.1477(3) 0.7161(2) 0.0769(10) Uani 1.00 1 d .
N(1) N 0.4540(2) 1.0117(2) 0.8632(2) 0.0434(7) Uani 1.00 1 d .
N(2) N 0.2859(2) 0.8863(3) 0.7139(2) 0.0599(10) Uani 1.00 1 d .
N(3) N 0.5063(2) 0.7563(3) 0.8098(2) 0.067(1) Uani 1.00 1 d .
N(4) N 0.6071(2) 1.0592(3) 0.8058(2) 0.0588(9) Uani 1.00 1 d .
N(5) N 0.3783(2) 1.1978(2) 0.7078(2) 0.062(1) Uani 1.00 1 d .
C(1) C 0.3420(2) 0.9249(3) 0.7410(2) 0.0396(8) Uani 1.00 1 d .
C(2) C 0.4858(2) 0.8379(2) 0.8015(2) 0.0379(8) Uani 1.00 1 d .
C(3) C 0.5504(2) 1.0346(3) 0.7995(2) 0.0368(7) Uani 1.00 1 d .
C(4) C 0.4028(2) 1.1246(2) 0.7365(2) 0.0409(8) Uani 1.00 1 d .
C(5) C 0.3580(5) 0.9735(7) 0.6089(4) 0.061(2) Uani 0.55 2 d P
C(5') C 0.3960(5) 0.8862(5) 0.6177(4) 0.040(2) Uani 0.45 2 d P
C(6) C 0.3514(3) 0.9368(5) 0.5508(3) 0.089(2) Uani 1.00 1 d .
C(7) C 0.8133(2) 0.9260(2) 0.9405(2) 0.0345(7) Uani 1.00 1 d .
C(8) C 0.7415(2) 0.8953(3) 0.9011(2) 0.0437(8) Uani 1.00 1 d .
C(9) C 0.7278(3) 0.8213(3) 0.8520(2) 0.061(1) Uani 1.00 1 d .
C(10) C 0.7842(3) 0.7795(3) 0.8417(2) 0.067(1) Uani 1.00 1 d .
C(11) C 0.8551(3) 0.8103(3) 0.8795(2) 0.061(1) Uani 1.00 1 d .
C(12) C 0.8706(2) 0.8833(3) 0.9298(2) 0.0464(9) Uani 1.00 1 d .
C(13) C 0.9068(2) 0.9665(2) 1.0804(2) 0.0271(6) Uani 1.00 1 d .
C(14) C 0.9006(2) 0.8667(2) 1.0980(2) 0.0348(7) Uani 1.00 1 d .
C(15) C 0.9552(2) 0.8240(2) 1.1549(2) 0.0387(8) Uani 1.00 1 d .
C(16) C 1.0175(2) 0.8798(3) 1.1936(2) 0.0395(8) Uani 1.00 1 d .
C(17) C 1.0237(2) 0.9778(3) 1.1760(2) 0.0390(8) Uani 1.00 1 d .
C(18) C 0.9686(2) 1.0231(2) 1.1196(2) 0.0313(7) Uani 1.00 1 d .
C(19) C 0.7561(2) 1.0432(2) 1.0223(2) 0.0279(6) Uani 1.00 1 d .
C(20) C 0.6958(2) 1.0925(3) 0.9722(2) 0.0359(7) Uani 1.00 1 d .
C(21) C 0.6336(2) 1.1075(3) 0.9818(2) 0.0393(8) Uani 1.00 1 d .
C(22) C 0.6311(2) 1.0766(3) 1.0413(2) 0.0365(7) Uani 1.00 1 d .
C(23) C 0.6906(2) 1.0296(3) 1.0914(2) 0.0373(7) Uani 1.00 1 d .
C(24) C 0.7529(2) 1.0127(2) 1.0824(2) 0.0297(7) Uani 1.00 1 d .
C(25) C 0.8642(2) 1.1351(2) 0.9840(2) 0.0305(6) Uani 1.00 1 d .
C(26) C 0.8732(2) 1.2181(3) 1.0261(2) 0.0409(8) Uani 1.00 1 d .
C(27) C 0.9019(2) 1.3070(3) 1.0139(2) 0.0504(10) Uani 1.00 1 d .
C(28) C 0.9191(2) 1.3133(3) 0.9595(3) 0.058(1) Uani 1.00 1 d .
C(29) C 0.9087(3) 1.2327(3) 0.9171(3) 0.068(1) Uani 1.00 1 d .
C(30) C 0.8814(3) 1.1418(3) 0.9287(2) 0.052(1) Uani 1.00 1 d .
C(31) C 1.0007(2) 1.0348(2) 1.3544(2) 0.0303(6) Uani 1.00 1 d .
C(32) C 0.9473(2) 0.9928(3) 1.3706(2) 0.0403(8) Uani 1.00 1 d .
C(33) C 0.8743(2) 1.0078(3) 1.3270(2) 0.049(1) Uani 1.00 1 d .
C(34) C 0.8554(2) 1.0620(4) 1.2679(2) 0.0500(10) Uani 1.00 1 d .
C(35) C 0.9076(2) 1.1030(3) 1.2520(2) 0.0467(9) Uani 1.00 1 d .
C(36) C 0.9814(2) 1.0903(3) 1.2953(2) 0.0356(7) Uani 1.00 1 d .
C(37) C 1.1507(2) 1.0306(2) 1.3674(2) 0.0308(7) Uani 1.00 1 d .
C(38) C 1.1666(2) 1.1247(3) 1.3480(2) 0.0410(8) Uani 1.00 1 d .
C(39) C 1.2042(2) 1.1303(3) 1.3074(2) 0.0471(9) Uani 1.00 1 d .
C(40) C 1.2255(2) 1.0432(3) 1.2861(2) 0.0446(8) Uani 1.00 1 d .
C(41) C 1.2100(2) 0.9495(3) 1.3056(2) 0.0437(8) Uani 1.00 1 d .
C(42) C 1.1731(2) 0.9428(3) 1.3460(2) 0.0350(7) Uani 1.00 1 d .
C(43) C 1.1183(2) 1.1218(2) 1.4745(2) 0.0306(6) Uani 1.00 1 d .
C(44) C 1.1923(2) 1.1408(3) 1.5161(2) 0.0417(8) Uani 1.00 1 d .
C(45) C 1.2106(2) 1.2109(3) 1.5685(2) 0.052(1) Uani 1.00 1 d .
C(46) C 1.1573(2) 1.2628(3) 1.5779(2) 0.0509(10) Uani 1.00 1 d .
C(47) C 1.0843(2) 1.2461(3) 1.5359(2) 0.0451(8) Uani 1.00 1 d .
C(48) C 1.0645(2) 1.1744(2) 1.4843(2) 0.0348(7) Uani 1.00 1 d .
C(49) C 1.1087(2) 0.9028(2) 1.4548(2) 0.0308(7) Uani 1.00 1 d .
C(50) C 1.1513(2) 0.8948(3) 1.5244(2) 0.0381(7) Uani 1.00 1 d .
C(51) C 1.1655(2) 0.8008(3) 1.5547(2) 0.0491(9) Uani 1.00 1 d .
C(52) C 1.1380(2) 0.7159(3) 1.5163(2) 0.0519(10) Uani 1.00 1 d .
C(53) C 1.0947(2) 0.7230(3) 1.4477(2) 0.0498(9) Uani 1.00 1 d .
C(54) C 1.0797(2) 0.8166(3) 1.4160(2) 0.0411(8) Uani 1.00 1 d .
C(55) C 0.5873(3) 0.8689(4) 0.6595(3) 0.080(2) Uani 1.00 1 d .
C(56) C 0.5682(3) 0.9524(4) 0.6082(3) 0.065(1) Uani 1.00 1 d .
C(57) C 0.7121(5) 1.2849(6) 0.7883(4) 0.141(3) Uani 1.00 1 d .
C(58) C 0.6394(4) 1.2515(5) 0.7296(3) 0.099(2) Uani 1.00 1 d .
H(1) H 0.7018 0.9248 0.9084 0.0544 Uiso 1.00 1 calc .
H(2) H 0.6786 0.7991 0.8248 0.0752 Uiso 1.00 1 calc .
H(3) H 0.7743 0.7286 0.8080 0.0813 Uiso 1.00 1 calc .
H(4) H 0.8941 0.7817 0.8705 0.0734 Uiso 1.00 1 calc .
H(5) H 0.9201 0.9037 0.9575 0.0586 Uiso 1.00 1 calc .
H(6) H 0.8582 0.8283 1.0703 0.0420 Uiso 1.00 1 calc .
H(7) H 0.9500 0.7563 1.1677 0.0462 Uiso 1.00 1 calc .
H(8) H 1.0561 0.8499 1.2323 0.0476 Uiso 1.00 1 calc .
H(9) H 1.0667 1.0157 1.2025 0.0470 Uiso 1.00 1 calc .
H(10) H 0.9732 1.0915 1.1076 0.0378 Uiso 1.00 1 calc .
H(11) H 0.6981 1.1151 0.9311 0.0441 Uiso 1.00 1 calc .
H(12) H 0.5922 1.1400 0.9471 0.0479 Uiso 1.00 1 calc .
H(13) H 0.5876 1.0877 1.0476 0.0444 Uiso 1.00 1 calc .
H(14) H 0.6885 1.0084 1.1328 0.0443 Uiso 1.00 1 calc .
H(15) H 0.7940 0.9796 1.1171 0.0367 Uiso 1.00 1 calc .
H(16) H 0.8593 1.2141 1.0633 0.0503 Uiso 1.00 1 calc .
H(17) H 0.9097 1.3638 1.0432 0.0613 Uiso 1.00 1 calc .
H(18) H 0.9388 1.3749 0.9514 0.0675 Uiso 1.00 1 calc .
H(19) H 0.9203 1.2392 0.8790 0.0813 Uiso 1.00 1 calc .
H(20) H 0.8740 1.0857 0.8986 0.0629 Uiso 1.00 1 calc .
H(21) H 0.9609 0.9531 1.4112 0.0489 Uiso 1.00 1 calc .
H(22) H 0.8367 0.9804 1.3384 0.0587 Uiso 1.00 1 calc .
H(23) H 0.8051 1.0704 1.2376 0.0603 Uiso 1.00 1 calc .
H(24) H 0.8940 1.1406 1.2107 0.0563 Uiso 1.00 1 calc .
H(25) H 1.0184 1.1195 1.2841 0.0435 Uiso 1.00 1 calc .
H(26) H 1.1519 1.1854 1.3630 0.0506 Uiso 1.00 1 calc .
H(27) H 1.2154 1.1946 1.2944 0.0562 Uiso 1.00 1 calc .
H(28) H 1.2508 1.0469 1.2577 0.0535 Uiso 1.00 1 calc .
H(29) H 1.2246 0.8888 1.2900 0.0525 Uiso 1.00 1 calc .
H(30) H 1.1628 0.8780 1.3598 0.0429 Uiso 1.00 1 calc .
H(31) H 1.2294 1.1061 1.5080 0.0502 Uiso 1.00 1 calc .
H(32) H 1.2613 1.2218 1.5983 0.0627 Uiso 1.00 1 calc .
H(33) H 1.1705 1.3120 1.6138 0.0616 Uiso 1.00 1 calc .
H(34) H 1.0473 1.2840 1.5424 0.0548 Uiso 1.00 1 calc .
H(35) H 1.0140 1.1620 1.4553 0.0423 Uiso 1.00 1 calc .
H(36) H 1.1711 0.9544 1.5511 0.0462 Uiso 1.00 1 calc .
H(37) H 1.1939 0.7950 1.6026 0.0594 Uiso 1.00 1 calc .
H(38) H 1.1497 0.6510 1.5377 0.0618 Uiso 1.00 1 calc .
H(39) H 1.0750 0.6630 1.4213 0.0594 Uiso 1.00 1 calc .
H(40) H 1.0496 0.8220 1.3678 0.0502 Uiso 1.00 1 calc .
H(41) H 0.5375 0.9253 0.5642 0.0773 Uiso 1.00 1 calc .
H(42) H 0.6119 0.9769 0.6067 0.0773 Uiso 1.00 1 calc .
H(43) H 0.5445 0.8421 0.6614 0.0921 Uiso 1.00 1 calc .
H(44) H 0.6124 0.8153 0.6491 0.0921 Uiso 1.00 1 calc .
H(45) H 0.6187 0.8940 0.7041 0.0921 Uiso 1.00 1 calc .
H(46) H 0.6269 1.2920 0.6891 0.1127 Uiso 1.00 1 calc .
H(47) H 0.5985 1.2604 0.7421 0.1127 Uiso 1.00 1 calc .
H(48) H 0.7218 1.2461 0.8277 0.1521 Uiso 1.00 1 calc .
H(49) H 0.7508 1.2758 0.7747 0.1521 Uiso 1.00 1 calc .
H(50) H 0.7106 1.3549 0.7988 0.1521 Uiso 1.00 1 calc .

loop_
_atom_site_aniso_label
_atom_site_aniso_U_11
_atom_site_aniso_U_22
_atom_site_aniso_U_33
_atom_site_aniso_U_12
_atom_site_aniso_U_13
_atom_site_aniso_U_23
Re(1) 0.02737(8) 0.02046(8) 0.02740(8) 0.00151(4) 0.01297(6) -0.00052(4)
P(1) 0.0318(4) 0.0214(4) 0.0242(4) -0.0012(3) 0.0116(3) 0.0007(3)
P(2) 0.0263(4) 0.0247(4) 0.0281(4) -0.0019(3) 0.0083(3) 0.0013(3)
O(1) 0.066(2) 0.048(2) 0.031(1) -0.009(1) 0.017(1) -0.004(1)
O(2) 0.058(2) 0.064(2) 0.065(2) 0.012(2) 0.031(2) 0.004(2)
O(3) 0.108(3) 0.054(2) 0.097(3) -0.003(2) 0.072(2) -0.011(2)
N(1) 0.052(2) 0.040(2) 0.045(2) 0.000(1) 0.028(2) -0.003(1)
N(2) 0.033(2) 0.054(2) 0.089(3) -0.006(2) 0.023(2) 0.004(2)
N(3) 0.093(3) 0.039(2) 0.053(2) 0.025(2) 0.016(2) 0.006(2)
N(4) 0.039(2) 0.086(3) 0.044(2) -0.014(2) 0.010(1) 0.005(2)
N(5) 0.066(2) 0.025(2) 0.065(2) 0.000(2) -0.003(2) 0.002(1)
C(1) 0.037(2) 0.028(2) 0.057(2) 0.001(1) 0.023(2) 0.002(2)
C(2) 0.049(2) 0.028(2) 0.032(2) 0.009(1) 0.012(1) 0.001(1)
C(3) 0.030(2) 0.047(2) 0.030(2) -0.003(2) 0.010(1) 0.003(1)
C(4) 0.041(2) 0.024(2) 0.045(2) -0.005(1) 0.006(2) -0.005(1)
C(5) 0.051(5) 0.081(6) 0.046(5) 0.011(4) 0.016(4) 0.002(4)
C(5') 0.066(5) 0.024(3) 0.034(4) -0.013(3) 0.025(4) -0.012(3)
C(6) 0.075(3) 0.091(4) 0.060(3) -0.004(3) -0.011(3) 0.000(3)
C(7) 0.054(2) 0.023(1) 0.025(1) -0.002(1) 0.015(1) 0.000(1)
C(8) 0.059(2) 0.033(2) 0.031(2) -0.008(2) 0.011(2) -0.002(1)
C(9) 0.099(3) 0.039(2) 0.031(2) -0.017(2) 0.014(2) -0.007(2)
C(10) 0.139(5) 0.027(2) 0.035(2) -0.008(2) 0.037(3) -0.004(2)
C(11) 0.115(4) 0.035(2) 0.053(2) 0.014(2) 0.056(3) 0.004(2)
C(12) 0.070(3) 0.035(2) 0.043(2) 0.005(2) 0.032(2) 0.000(2)
C(13) 0.031(2) 0.023(1) 0.027(1) -0.001(1) 0.012(1) 0.001(1)
C(14) 0.037(2) 0.024(2) 0.040(2) -0.002(1) 0.013(1) 0.002(1)
C(15) 0.049(2) 0.024(2) 0.042(2) 0.007(1) 0.018(2) 0.008(1)
C(16) 0.044(2) 0.036(2) 0.033(2) 0.012(2) 0.011(1) 0.000(1)
C(17) 0.035(2) 0.035(2) 0.039(2) 0.001(1) 0.008(2) -0.005(1)
C(18) 0.033(2) 0.026(2) 0.033(2) -0.002(1) 0.011(1) -0.002(1)
C(19) 0.031(2) 0.024(1) 0.026(1) -0.002(1) 0.009(1) -0.002(1)
C(20) 0.036(2) 0.035(2) 0.032(2) 0.001(1) 0.010(1) 0.008(1)
C(21) 0.032(2) 0.035(2) 0.047(2) 0.004(1) 0.014(1) 0.008(1)
C(22) 0.032(2) 0.030(2) 0.048(2) -0.002(1) 0.018(1) -0.004(1)
C(23) 0.045(2) 0.037(2) 0.035(2) -0.004(2) 0.021(2) -0.001(1)
C(24) 0.030(2) 0.029(2) 0.028(2) -0.001(1) 0.010(1) 0.001(1)
C(25) 0.033(2) 0.024(1) 0.035(2) 0.002(1) 0.015(1) 0.008(1)
C(26) 0.056(2) 0.028(2) 0.040(2) -0.001(2) 0.022(2) 0.006(1)
C(27) 0.060(2) 0.025(2) 0.059(2) -0.006(2) 0.018(2) 0.008(2)
C(28) 0.056(2) 0.034(2) 0.098(3) 0.007(2) 0.047(2) 0.024(2)
C(29) 0.102(4) 0.044(2) 0.099(4) 0.012(2) 0.083(3) 0.020(2)
C(30) 0.078(3) 0.034(2) 0.064(3) 0.009(2) 0.049(2) 0.010(2)
C(31) 0.029(2) 0.030(2) 0.028(2) -0.001(1) 0.009(1) -0.002(1)
C(32) 0.034(2) 0.051(2) 0.033(2) -0.006(1) 0.012(2) 0.002(1)
C(33) 0.028(2) 0.069(3) 0.046(2) -0.005(2) 0.013(2) -0.004(2)
C(34) 0.028(2) 0.075(3) 0.036(2) 0.010(2) 0.003(1) -0.006(2)
C(35) 0.045(2) 0.055(2) 0.034(2) 0.017(2) 0.011(2) 0.007(2)
C(36) 0.035(2) 0.036(2) 0.034(2) 0.006(1) 0.013(1) 0.003(1)
C(37) 0.026(2) 0.032(2) 0.031(2) -0.002(1) 0.009(1) 0.003(1)
C(38) 0.049(2) 0.030(2) 0.043(2) -0.011(2) 0.019(2) -0.004(1)
C(39) 0.053(2) 0.045(2) 0.042(2) -0.021(2) 0.020(2) 0.000(2)
C(40) 0.034(2) 0.060(2) 0.040(2) -0.002(2) 0.017(2) 0.006(2)
C(41) 0.040(2) 0.045(2) 0.047(2) 0.014(2) 0.019(2) 0.010(2)
C(42) 0.033(2) 0.030(2) 0.040(2) 0.009(1) 0.014(1) 0.007(1)
C(43) 0.035(2) 0.026(1) 0.026(2) -0.001(1) 0.009(1) 0.001(1)
C(44) 0.037(2) 0.035(2) 0.044(2) -0.001(1) 0.009(2) -0.002(1)
C(45) 0.049(2) 0.042(2) 0.045(2) -0.008(2) 0.002(2) -0.008(2)
C(46) 0.063(2) 0.043(2) 0.043(2) -0.011(2) 0.019(2) -0.015(2)
C(47) 0.056(2) 0.037(2) 0.047(2) -0.002(2) 0.027(2) -0.005(2)
C(48) 0.038(2) 0.031(2) 0.034(2) -0.004(1) 0.014(1) 0.000(1)
C(49) 0.029(2) 0.026(1) 0.037(2) -0.001(1) 0.014(1) 0.004(1)
C(50) 0.039(2) 0.035(2) 0.037(2) -0.002(1) 0.012(1) 0.005(1)
C(51) 0.054(2) 0.043(2) 0.045(2) 0.003(2) 0.016(2) 0.017(2)
C(52) 0.059(2) 0.033(2) 0.069(3) 0.004(2) 0.033(2) 0.017(2)
C(53) 0.057(2) 0.028(2) 0.065(3) -0.009(2) 0.026(2) -0.003(2)
C(54) 0.042(2) 0.031(2) 0.047(2) -0.007(1) 0.016(2) -0.002(1)
C(55) 0.082(3) 0.070(3) 0.099(4) 0.019(3) 0.050(3) 0.011(3)
C(56) 0.065(3) 0.066(3) 0.064(3) 0.008(2) 0.028(2) -0.007(2)
C(57) 0.183(8) 0.080(5) 0.129(6) -0.014(5) 0.038(6) -0.056(4)
C(58) 0.158(6) 0.066(4) 0.093(4) 0.024(4) 0.074(4) 0.003(3)

loop_
_atom_type_symbol
_atom_type_description
_atom_type_scat_dispersion_real
_atom_type_scat_dispersion_imag
_atom_type_scat_source
C C 0.003 0.002
;International Tables for Crystallography
(1992, Vol. C, Tables 4.2.6.8 and 6.1.1.4)
;
H H 0.000 0.000
;International Tables for Crystallography
(1992, Vol. C, Table 6.1.1.4)
;
O O 0.011 0.006
;International Tables for Crystallography
(1992, Vol. C, Tables 4.2.6.8 and 6.1.1.4)
;
N N 0.006 0.003
;International Tables for Crystallography
(1992, Vol. C, Tables 4.2.6.8 and 6.1.1.4)
;
Re Re -1.018 7.231
;International Tables for Crystallography
(1992, Vol. C, Tables 4.2.6.8 and 6.1.1.4)
;
P P 0.102 0.094
;International Tables for Crystallography
(1992, Vol. C, Tables 4.2.6.8 and 6.1.1.4)
;

loop_
_geom_angle_atom_site_label_1
_geom_angle_atom_site_label_2
_geom_angle_atom_site_label_3
_geom_angle
_geom_angle_publ_flag
N(1) Re(1) C(1) 100.8(2) yes
N(1) Re(1) C(2) 99.3(1) yes
N(1) Re(1) C(3) 98.9(2) yes
N(1) Re(1) C(4) 100.7(1) yes
C(1) Re(1) C(2) 86.5(1) yes
C(1) Re(1) C(3) 160.2(2) yes
C(1) Re(1) C(4) 88.6(1) yes
C(2) Re(1) C(3) 88.5(1) yes
C(2) Re(1) C(4) 159.9(1) yes
C(3) Re(1) C(4) 89.5(1) yes
C(7) P(1) C(13) 106.0(1) yes
C(7) P(1) C(19) 110.4(2) yes
C(7) P(1) C(25) 111.6(2) yes
C(13) P(1) C(19) 110.3(2) yes
C(13) P(1) C(25) 109.5(1) yes
C(19) P(1) C(25) 109.0(2) yes
C(31) P(2) C(37) 110.0(2) yes
C(31) P(2) C(43) 109.0(2) yes
C(31) P(2) C(49) 109.1(1) yes
C(37) P(2) C(43) 110.0(2) yes
C(37) P(2) C(49) 109.5(2) yes
C(43) P(2) C(49) 109.3(1) yes
C(5) O(1) C(5') 53.6(5) yes
Re(1) C(1) N(2) 175.6(4) yes
Re(1) C(2) N(3) 179.3(4) yes
Re(1) C(3) N(4) 178.7(4) yes
Re(1) C(4) N(5) 178.2(3) yes
O(1) C(5) C(5') 55.8(4) yes
O(1) C(5) C(6) 113.1(7) yes
C(5') C(5) C(6) 68.6(6) yes
O(1) C(5') C(5) 70.5(5) yes
O(1) C(5') C(6) 113.2(5) yes
C(5) C(5') C(6) 54.0(5) yes
C(5) C(6) C(5') 57.4(5) yes
P(1) C(7) C(8) 121.3(3) yes
P(1) C(7) C(12) 118.6(2) yes
C(8) C(7) C(12) 120.1(3) yes
C(7) C(8) C(9) 119.5(4) yes
C(7) C(8) H(1) 120.2 no
C(9) C(8) H(1) 120.4 no
C(8) C(9) C(10) 120.2(4) yes
C(8) C(9) H(2) 120.3 no
C(10) C(9) H(2) 119.5 no
C(9) C(10) C(11) 120.9(4) yes
C(9) C(10) H(3) 119.6 no
C(11) C(10) H(3) 119.5 no
C(10) C(11) C(12) 120.1(5) yes
C(10) C(11) H(4) 119.8 no
C(12) C(11) H(4) 120.1 no
C(7) C(12) C(11) 119.3(4) yes
C(7) C(12) H(5) 119.9 no
C(11) C(12) H(5) 120.8 no
P(1) C(13) C(14) 118.5(2) yes
P(1) C(13) C(18) 121.2(2) yes
C(14) C(13) C(18) 120.2(3) yes
C(13) C(14) C(15) 120.1(3) yes
C(13) C(14) H(6) 119.5 no
C(15) C(14) H(6) 120.4 no
C(14) C(15) C(16) 119.7(3) yes
C(14) C(15) H(7) 119.8 no
C(16) C(15) H(7) 120.5 no
C(15) C(16) C(17) 120.0(3) yes
C(15) C(16) H(8) 120.0 no
C(17) C(16) H(8) 119.9 no
C(16) C(17) C(18) 121.2(3) yes
C(16) C(17) H(9) 119.8 no
C(18) C(17) H(9) 118.9 no
C(13) C(18) C(17) 118.6(3) yes
C(13) C(18) H(10) 120.5 no
C(17) C(18) H(10) 120.8 no
P(1) C(19) C(20) 118.8(3) yes
P(1) C(19) C(24) 121.9(2) yes
C(20) C(19) C(24) 119.3(3) yes
C(19) C(20) C(21) 119.9(3) yes
C(19) C(20) H(11) 119.6 no
C(21) C(20) H(11) 120.5 no
C(20) C(21) C(22) 120.2(3) yes
C(20) C(21) H(12) 119.5 no
C(22) C(21) H(12) 120.3 no
C(21) C(22) C(23) 120.3(4) yes
C(21) C(22) H(13) 119.4 no
C(23) C(22) H(13) 120.2 no
C(22) C(23) C(24) 120.4(4) yes
C(22) C(23) H(14) 119.9 no
C(24) C(23) H(14) 119.6 no
C(19) C(24) C(23) 119.8(3) yes
C(19) C(24) H(15) 119.9 no
C(23) C(24) H(15) 120.3 no
P(1) C(25) C(26) 117.8(3) yes
P(1) C(25) C(30) 121.6(3) yes
C(26) C(25) C(30) 120.5(3) yes
C(25) C(26) C(27) 119.5(4) yes
C(25) C(26) H(16) 120.3 no
C(27) C(26) H(16) 120.1 no
C(26) C(27) C(28) 119.9(4) yes
C(26) C(27) H(17) 120.4 no
C(28) C(27) H(17) 119.7 no
C(27) C(28) C(29) 120.8(4) yes
C(27) C(28) H(18) 119.4 no
C(29) C(28) H(18) 119.8 no
C(28) C(29) C(30) 120.8(6) yes
C(28) C(29) H(19) 119.4 no
C(30) C(29) H(19) 119.8 no
C(25) C(30) C(29) 118.5(4) yes
C(25) C(30) H(20) 121.1 no
C(29) C(30) H(20) 120.4 no
P(2) C(31) C(32) 119.7(2) yes
P(2) C(31) C(36) 119.7(3) yes
C(32) C(31) C(36) 120.5(3) yes
C(31) C(32) C(33) 119.2(4) yes
C(31) C(32) H(21) 120.2 no
C(33) C(32) H(21) 120.6 no
C(32) C(33) C(34) 120.2(4) yes
C(32) C(33) H(22) 119.8 no
C(34) C(33) H(22) 120.0 no
C(33) C(34) C(35) 120.7(3) yes
C(33) C(34) H(23) 119.6 no
C(35) C(34) H(23) 119.7 no
C(34) C(35) C(36) 120.4(4) yes
C(34) C(35) H(24) 120.2 no
C(36) C(35) H(24) 119.4 no
C(31) C(36) C(35) 119.1(4) yes
C(31) C(36) H(25) 120.5 no
C(35) C(36) H(25) 120.5 no
P(2) C(37) C(38) 119.9(3) yes
P(2) C(37) C(42) 120.3(3) yes
C(38) C(37) C(42) 119.5(4) yes
C(37) C(38) C(39) 119.8(4) yes
C(37) C(38) H(26) 120.0 no
C(39) C(38) H(26) 120.2 no
C(38) C(39) C(40) 120.2(4) yes
C(38) C(39) H(27) 119.9 no
C(40) C(39) H(27) 120.0 no
C(39) C(40) C(41) 120.1(4) yes
C(39) C(40) H(28) 120.2 no
C(41) C(40) H(28) 119.7 no
C(40) C(41) C(42) 120.4(4) yes
C(40) C(41) H(29) 119.6 no
C(42) C(41) H(29) 120.0 no
C(37) C(42) C(41) 120.0(3) yes
C(37) C(42) H(30) 119.6 no
C(41) C(42) H(30) 120.4 no
P(2) C(43) C(44) 118.9(3) yes
P(2) C(43) C(48) 120.7(2) yes
C(44) C(43) C(48) 120.3(3) yes
C(43) C(44) C(45) 119.1(4) yes
C(43) C(44) H(31) 120.0 no
C(45) C(44) H(31) 120.9 no
C(44) C(45) C(46) 120.4(3) yes
C(44) C(45) H(32) 119.1 no
C(46) C(45) H(32) 120.5 no
C(45) C(46) C(47) 120.7(4) yes
C(45) C(46) H(33) 119.9 no
C(47) C(46) H(33) 119.4 no
C(46) C(47) C(48) 119.9(4) yes
C(46) C(47) H(34) 120.1 no
C(48) C(47) H(34) 120.0 no
C(43) C(48) C(47) 119.5(3) yes
C(43) C(48) H(35) 120.1 no
C(47) C(48) H(35) 120.4 no
P(2) C(49) C(50) 120.9(2) yes
P(2) C(49) C(54) 118.9(2) yes
C(50) C(49) C(54) 120.1(3) yes
C(49) C(50) C(51) 119.6(3) yes
C(49) C(50) H(36) 120.0 no
C(51) C(50) H(36) 120.4 no
C(50) C(51) C(52) 120.2(3) yes
C(50) C(51) H(37) 119.9 no
C(52) C(51) H(37) 119.9 no
C(51) C(52) C(53) 120.7(4) yes
C(51) C(52) H(38) 119.4 no
C(53) C(52) H(38) 120.0 no
C(52) C(53) C(54) 120.3(3) yes
C(52) C(53) H(39) 120.1 no
C(54) C(53) H(39) 119.7 no
C(49) C(54) C(53) 119.1(3) yes
C(49) C(54) H(40) 120.3 no
C(53) C(54) H(40) 120.6 no
C(56) C(55) H(43) 110.9 no
C(56) C(55) H(44) 111.6 no
C(56) C(55) H(45) 110.1 no
H(43) C(55) H(44) 108.6 no
H(43) C(55) H(45) 107.8 no
H(44) C(55) H(45) 107.7 no
O(2) C(56) C(55) 112.8(5) yes
O(2) C(56) H(41) 109.2 no
O(2) C(56) H(42) 109.2 no
C(55) C(56) H(41) 108.4 no
C(55) C(56) H(42) 109.1 no
H(41) C(56) H(42) 107.9 no
C(58) C(57) H(48) 110.5 no
C(58) C(57) H(49) 109.0 no
C(58) C(57) H(50) 110.9 no
H(48) C(57) H(49) 109.3 no
H(48) C(57) H(50) 109.1 no
H(49) C(57) H(50) 108.0 no
O(3) C(58) C(57) 107.6(5) yes
O(3) C(58) H(46) 111.0 no
O(3) C(58) H(47) 109.9 no
C(57) C(58) H(46) 112.3 no
C(57) C(58) H(47) 110.8 no
H(46) C(58) H(47) 105.2 no

loop_
_geom_bond_atom_site_label_1
_geom_bond_atom_site_label_2
_geom_bond_distance
_geom_bond_publ_flag
Re(1) O(1) 2.503(3) ?
Re(1) N(1) 1.646(4) yes
Re(1) C(1) 2.097(3) yes
Re(1) C(2) 2.106(3) yes
Re(1) C(3) 2.091(4) yes
Re(1) C(4) 2.114(3) yes
P(1) C(7) 1.795(3) yes
P(1) C(13) 1.796(3) yes
P(1) C(19) 1.794(4) yes
P(1) C(25) 1.797(3) yes
P(2) C(31) 1.792(3) yes
P(2) C(37) 1.791(4) yes
P(2) C(43) 1.796(3) yes
P(2) C(49) 1.798(3) yes
O(1) C(5) 1.593(8) yes
O(1) C(5') 1.398(7) yes
O(2) C(56) 1.407(7) yes
O(3) C(58) 1.428(7) yes
N(2) C(1) 1.154(5) yes
N(3) C(2) 1.147(5) yes
N(4) C(3) 1.145(5) yes
N(5) C(4) 1.148(4) yes
C(5) C(5') 1.36(1) yes
C(5) C(6) 1.31(1) yes
C(5') C(6) 1.504(9) yes
C(7) C(8) 1.399(5) yes
C(7) C(12) 1.400(6) yes
C(8) C(9) 1.389(5) yes
C(8) H(1) 0.966 no
C(9) C(10) 1.374(9) yes
C(9) H(2) 0.963 no
C(10) C(11) 1.380(8) yes
C(10) H(3) 0.953 no
C(11) C(12) 1.393(6) yes
C(11) H(4) 0.968 no
C(12) H(5) 0.963 no
C(13) C(14) 1.400(4) yes
C(13) C(18) 1.396(4) yes
C(14) C(15) 1.383(4) yes
C(14) H(6) 0.959 no
C(15) C(16) 1.395(4) yes
C(15) H(7) 0.958 no
C(16) C(17) 1.376(5) yes
C(16) H(8) 0.958 no
C(17) C(18) 1.395(4) yes
C(17) H(9) 0.957 no
C(18) H(10) 0.960 no
C(19) C(20) 1.405(4) yes
C(19) C(24) 1.398(5) yes
C(20) C(21) 1.379(6) yes
C(20) H(11) 0.962 no
C(21) C(22) 1.379(6) yes
C(21) H(12) 0.959 no
C(22) C(23) 1.382(4) yes
C(22) H(13) 0.960 no
C(23) C(24) 1.378(6) yes
C(23) H(14) 0.961 no
C(24) H(15) 0.960 no
C(25) C(26) 1.393(5) yes
C(25) C(30) 1.392(7) yes
C(26) C(27) 1.390(6) yes
C(26) H(16) 0.965 no
C(27) C(28) 1.371(8) yes
C(27) H(17) 0.955 no
C(28) C(29) 1.370(7) yes
C(28) H(18) 0.959 no
C(29) C(30) 1.395(7) yes
C(29) H(19) 0.956 no
C(30) H(20) 0.960 no
C(31) C(32) 1.390(6) yes
C(31) C(36) 1.386(5) yes
C(32) C(33) 1.391(5) yes
C(32) H(21) 0.963 no
C(33) C(34) 1.376(6) yes
C(33) H(22) 0.967 no
C(34) C(35) 1.360(6) yes
C(34) H(23) 0.957 no
C(35) C(36) 1.398(4) yes
C(35) H(24) 0.960 no
C(36) H(25) 0.964 no
C(37) C(38) 1.400(5) yes
C(37) C(42) 1.401(5) yes
C(38) C(39) 1.394(7) yes
C(38) H(26) 0.963 no
C(39) C(40) 1.381(6) yes
C(39) H(27) 0.957 no
C(40) C(41) 1.393(6) yes
C(40) H(28) 0.958 no
C(41) C(42) 1.379(6) yes
C(41) H(29) 0.966 no
C(42) H(30) 0.964 no
C(43) C(44) 1.406(4) yes
C(43) C(48) 1.386(5) yes
C(44) C(45) 1.392(6) yes
C(44) H(31) 0.961 no
C(45) C(46) 1.369(7) yes
C(45) H(32) 0.964 no
C(46) C(47) 1.387(5) yes
C(46) H(33) 0.963 no
C(47) C(48) 1.394(5) yes
C(47) H(34) 0.961 no
C(48) H(35) 0.961 no
C(49) C(50) 1.391(4) yes
C(49) C(54) 1.394(4) yes
C(50) C(51) 1.383(5) yes
C(50) H(36) 0.962 no
C(51) C(52) 1.371(5) yes
C(51) H(37) 0.955 no
C(52) C(53) 1.374(6) yes
C(52) H(38) 0.959 no
C(53) C(54) 1.390(5) yes
C(53) H(39) 0.964 no
C(54) H(40) 0.965 no
C(55) C(56) 1.501(8) yes
C(55) H(43) 0.955 no
C(55) H(44) 0.956 no
C(55) H(45) 0.965 no
C(56) H(41) 0.961 no
C(56) H(42) 0.957 no
C(57) C(58) 1.548(10) yes
C(57) H(48) 0.944 no
C(57) H(49) 0.958 no
C(57) H(50) 0.960 no
C(58) H(46) 0.969 no
C(58) H(47) 0.984 no

loop_
_geom_contact_atom_site_label_1
_geom_contact_atom_site_label_2
_geom_contact_distance
_geom_contact_site_symmetry_2
Re(1) C(5) 3.502(8) .
O(1) O(2) 2.754(5) .
O(1) C(4) 2.928(5) .
O(1) C(1) 2.963(6) .
O(1) C(3) 2.990(4) .
O(1) C(2) 3.030(4) .
O(1) C(55) 3.356(7) .
O(1) C(56) 3.460(7) .
O(2) O(3) 2.794(4) .
O(2) C(5') 3.340(10) .
O(2) C(53) 3.457(5) 2_657
O(2) C(5) 3.50(1) .
O(2) C(6) 3.550(7) .
O(3) N(4) 2.673(6) .
O(3) C(46) 3.328(7) 4_474
O(3) C(41) 3.399(6) 3_777
O(3) C(56) 3.401(6) .
O(3) C(3) 3.513(6) .
N(1) C(28) 3.399(7) 4_475
N(1) C(22) 3.425(6) 3_677
N(1) C(23) 3.514(6) 3_677
N(2) C(34) 3.132(6) 3_677
N(2) C(33) 3.294(5) 3_677
N(2) C(5) 3.40(1) .
N(2) C(39) 3.446(6) 2_647
N(2) C(51) 3.468(5) 1_454
N(2) C(10) 3.557(6) 4_465
N(3) C(36) 3.260(6) 2_647
N(3) C(35) 3.316(6) 2_647
N(3) C(26) 3.395(4) 2_647
N(3) C(18) 3.396(5) 2_647
N(3) C(27) 3.540(5) 2_647
N(4) C(58) 3.259(8) .
N(4) C(20) 3.314(4) .
N(4) C(8) 3.412(5) .
N(5) C(16) 3.321(4) 2_657
N(5) C(42) 3.462(4) 2_657
N(5) C(45) 3.463(4) 1_454
N(5) C(54) 3.525(6) 2_657
N(5) C(5) 3.59(1) .
C(1) C(5) 3.10(1) .
C(1) C(5') 3.34(1) .
C(4) C(5) 3.225(10) .
C(5') C(55) 3.59(1) .
C(6) C(46) 3.575(8) 2_647
C(10) C(39) 3.559(7) 3_777
C(10) C(23) 3.569(5) 2_647
C(10) C(40) 3.583(6) 3_777
C(10) C(22) 3.598(5) 2_647
C(11) C(22) 3.501(6) 2_647
C(16) C(42) 3.566(4) .
C(17) C(36) 3.405(6) .
C(23) C(28) 3.509(5) 2_647
C(33) C(58) 3.587(7) 2_647
C(46) C(58) 3.476(10) 4_576
